data_7705679
loop_
_publ_author_name
'Wilson, Daniel W. N.'
'Myers, William K.'
'Goicoechea, Jose M.'

_publ_section_title
;
 Synthesis and decarbonylation chemistry of gallium phosphaketenes.
;
_journal_issue 43
_journal_name_full 'Dalton transactions (Cambridge, England : 2003)'
_journal_page_first 15249
_journal_page_last 15255
_journal_paper_doi 10.1039/d0dt03174g
_journal_volume 49
_journal_year 2020
_chemical_formula_moiety 'C44 H54 Ga N3 P2'
_chemical_formula_sum 'C44 H54 Ga N3 P2'
_chemical_formula_weight 756.56
_chemical_name_systematic
;
 GaP(PMe3)(py)[(NDipp)2C12H5]
;
_space_group_crystal_system monoclinic
_space_group_IT_number 14
_space_group_name_Hall '-P 2ybc'
_space_group_name_H-M_alt 'P 1 21/c 1'
_atom_sites_solution_hydrogens geom
_audit_creation_method SHELXL-2018/1
_audit_update_record
;
2020-08-25 deposited with the CCDC.	2020-10-13 downloaded from the CCDC.
;
_cell_angle_alpha 90
_cell_angle_beta 96.9660(10)
_cell_angle_gamma 90
_cell_formula_units_Z 4
_cell_length_a 9.35570(10)
_cell_length_b 19.1486(2)
_cell_length_c 22.4817(2)
_cell_measurement_reflns_used 19412
_cell_measurement_temperature 150(2)
_cell_measurement_theta_max 75.7790
_cell_measurement_theta_min 4.5530
_cell_volume 3997.83(7)
_computing_cell_refinement 'CrysAlisPro 1.171.39.46 (Rigaku OD, 2018)'
_computing_data_collection 'CrysAlisPro 1.171.39.46 (Rigaku OD, 2018)'
_computing_data_reduction 'CrysAlisPro 1.171.39.46 (Rigaku OD, 2018)'
_computing_structure_refinement 'SHELXL-2018/1 (Sheldrick, 2018)'
_computing_structure_solution 'SHELXS-97 (Sheldrick, 1990)'
_diffrn_ambient_temperature 150(2)
_diffrn_detector_area_resol_mean 10.4102
_diffrn_measured_fraction_theta_full 1.000
_diffrn_measured_fraction_theta_max 0.989
_diffrn_measurement_device_type 'SuperNova, Dual, Cu at zero, Atlas'
_diffrn_measurement_method '\w scans'
_diffrn_radiation_monochromator mirror
_diffrn_radiation_source 'SuperNova (Cu) X-ray Source'
_diffrn_radiation_type CuK\a
_diffrn_radiation_wavelength 1.54184
_diffrn_reflns_av_R_equivalents 0.0397
_diffrn_reflns_av_unetI/netI 0.0288
_diffrn_reflns_Laue_measured_fraction_full 1.000
_diffrn_reflns_Laue_measured_fraction_max 0.989
_diffrn_reflns_limit_h_max 10
_diffrn_reflns_limit_h_min -11
_diffrn_reflns_limit_k_max 23
_diffrn_reflns_limit_k_min -24
_diffrn_reflns_limit_l_max 28
_diffrn_reflns_limit_l_min -23
_diffrn_reflns_number 47290
_diffrn_reflns_point_group_measured_fraction_full 1.000
_diffrn_reflns_point_group_measured_fraction_max 0.989
_diffrn_reflns_theta_full 67.684
_diffrn_reflns_theta_max 76.132
_diffrn_reflns_theta_min 3.962
_exptl_absorpt_coefficient_mu 1.947
_exptl_absorpt_correction_T_max 1.00000
_exptl_absorpt_correction_T_min 0.89558
_exptl_absorpt_correction_type multi-scan
_exptl_absorpt_process_details
;
CrysAlisPro 1.171.39.46 (Rigaku Oxford Diffraction, 2018)
Empirical absorption correction using spherical harmonics,
 implemented in SCALE3 ABSPACK scaling algorithm.
;
_exptl_crystal_colour dichromic
_exptl_crystal_density_diffrn 1.257
_exptl_crystal_description block
_exptl_crystal_F_000 1600
_exptl_crystal_size_max 0.100
_exptl_crystal_size_mid 0.080
_exptl_crystal_size_min 0.050
_refine_diff_density_max 0.457
_refine_diff_density_min -0.322
_refine_diff_density_rms 0.054
_refine_ls_extinction_method none
_refine_ls_goodness_of_fit_ref 1.081
_refine_ls_hydrogen_treatment constr
_refine_ls_matrix_type full
_refine_ls_number_parameters 462
_refine_ls_number_reflns 8269
_refine_ls_number_restraints 0
_refine_ls_restrained_S_all 1.081
_refine_ls_R_factor_all 0.0430
_refine_ls_R_factor_gt 0.0326
_refine_ls_shift/su_max 0.001
_refine_ls_shift/su_mean 0.000
_refine_ls_structure_factor_coef Fsqd
_refine_ls_weighting_details 'w=1/[\s^2^(Fo^2^)+(0.0291P)^2^+3.1474P] where P=(Fo^2^+2Fc^2^)/3'
_refine_ls_weighting_scheme calc
_refine_ls_wR_factor_gt 0.0792
_refine_ls_wR_factor_ref 0.0828
_reflns_Friedel_coverage 0.000
_reflns_number_gt 6865
_reflns_number_total 8269
_reflns_threshold_expression 'I > 2\s(I)'
_cod_data_source_file d0dt03174g2.cif
_cod_data_source_block DW313B
_cod_depositor_comments 'Adding full bibliography for 7705675--7705683.cif.'
_cod_original_sg_symbol_H-M 'P 21/c'
_cod_database_code 7705679
_shelx_shelxl_version_number 2018/1
_shelx_space_group_comment
;
The symmetry employed for this shelxl refinement is uniquely defined
by the following loop, which should always be used as a source of
symmetry information in preference to the above space-group names.
They are only intended as comments.
;
_shelx_estimated_absorpt_t_min 0.829
_shelx_estimated_absorpt_t_max 0.909

loop_
_space_group_symop_operation_xyz
'x, y, z'
'-x, y+1/2, -z+1/2'
'-x, -y, -z'
'x, -y-1/2, z-1/2'

loop_
_atom_site_label
_atom_site_type_symbol
_atom_site_fract_x
_atom_site_fract_y
_atom_site_fract_z
_atom_site_U_iso_or_equiv
_atom_site_adp_type
_atom_site_occupancy
_atom_site_site_symmetry_order
_atom_site_calc_flag
_atom_site_refinement_flags_posn
_atom_site_refinement_flags_adp
_atom_site_refinement_flags_occupancy
_atom_site_disorder_assembly
_atom_site_disorder_group
Ga1 Ga 0.35614(2) 0.72863(2) 0.21998(2) 0.01628(7) Uani 1 1 d . . . . .
P1 P 0.57277(5) 0.75758(3) 0.27008(2) 0.02315(12) Uani 1 1 d . . . . .
N1 N 0.23737(16) 0.64656(8) 0.20861(7) 0.0167(3) Uani 1 1 d . . . . .
N2 N 0.32496(17) 0.74822(8) 0.13575(7) 0.0180(3) Uani 1 1 d . . . . .
C1 C 0.1821(2) 0.64754(10) 0.14754(8) 0.0173(4) Uani 1 1 d . . . . .
C2 C 0.2252(2) 0.69970(10) 0.11123(8) 0.0170(4) Uani 1 1 d . . . . .
C3 C 0.1517(2) 0.69047(10) 0.05013(9) 0.0180(4) Uani 1 1 d . . . . .
C4 C 0.0589(2) 0.63225(10) 0.05350(8) 0.0173(4) Uani 1 1 d . . . . .
C5 C 0.07360(19) 0.60421(10) 0.11274(8) 0.0172(4) Uani 1 1 d . . . . .
C6 C -0.0123(2) 0.54836(10) 0.12304(9) 0.0204(4) Uani 1 1 d . . . . .
H6 H -0.005490 0.527319 0.161553 0.025 Uiso 1 1 calc R U . . .
C7 C -0.1119(2) 0.52244(11) 0.07504(9) 0.0232(4) Uani 1 1 d . . . . .
H7 H -0.172819 0.484627 0.082739 0.028 Uiso 1 1 calc R U . . .
C8 C -0.1235(2) 0.54959(11) 0.01860(9) 0.0231(4) Uani 1 1 d . . . . .
H8 H -0.191095 0.530661 -0.012136 0.028 Uiso 1 1 calc R U . . .
C9 C -0.0337(2) 0.60658(10) 0.00591(8) 0.0198(4) Uani 1 1 d . . . . .
C10 C -0.0271(2) 0.63934(11) -0.05060(9) 0.0247(4) Uani 1 1 d . . . . .
H10 H -0.087136 0.623399 -0.085044 0.030 Uiso 1 1 calc R U . . .
C11 C 0.0657(2) 0.69379(11) -0.05524(9) 0.0256(4) Uani 1 1 d . . . . .
H11 H 0.070360 0.714074 -0.093520 0.031 Uiso 1 1 calc R U . . .
C12 C 0.1555(2) 0.72126(11) -0.00502(9) 0.0217(4) Uani 1 1 d . . . . .
H12 H 0.216694 0.760015 -0.009458 0.026 Uiso 1 1 calc R U . . .
C13 C 0.2619(2) 0.58124(10) 0.23892(8) 0.0169(4) Uani 1 1 d . . . . .
C14 C 0.3568(2) 0.53110(10) 0.21980(9) 0.0201(4) Uani 1 1 d . . . . .
C15 C 0.3811(2) 0.46898(11) 0.25217(10) 0.0264(4) Uani 1 1 d . . . . .
H15 H 0.442486 0.434490 0.238522 0.032 Uiso 1 1 calc R U . . .
C16 C 0.3179(2) 0.45677(11) 0.30353(10) 0.0283(5) Uani 1 1 d . . . . .
H16 H 0.336927 0.414672 0.325417 0.034 Uiso 1 1 calc R U . . .
C17 C 0.2265(2) 0.50638(11) 0.32286(9) 0.0251(4) Uani 1 1 d . . . . .
H17 H 0.183692 0.497987 0.358404 0.030 Uiso 1 1 calc R U . . .
C18 C 0.1957(2) 0.56845(10) 0.29142(9) 0.0192(4) Uani 1 1 d . . . . .
C19 C 0.4424(2) 0.54389(11) 0.16731(9) 0.0244(4) Uani 1 1 d . . . . .
H19 H 0.406432 0.588071 0.147021 0.029 Uiso 1 1 calc R U . . .
C20 C 0.6021(2) 0.55369(13) 0.19010(10) 0.0321(5) Uani 1 1 d . . . . .
H20A H 0.613763 0.594453 0.216605 0.048 Uiso 1 1 calc R U . . .
H20B H 0.656444 0.560922 0.155985 0.048 Uiso 1 1 calc R U . . .
H20C H 0.638300 0.511988 0.212286 0.048 Uiso 1 1 calc R U . . .
C21 C 0.4214(3) 0.48480(16) 0.12139(11) 0.0455(7) Uani 1 1 d . . . . .
H21A H 0.458759 0.441142 0.139995 0.068 Uiso 1 1 calc R U . . .
H21B H 0.473406 0.495865 0.087274 0.068 Uiso 1 1 calc R U . . .
H21C H 0.318608 0.479500 0.107462 0.068 Uiso 1 1 calc R U . . .
C22 C 0.0915(2) 0.62137(11) 0.31239(9) 0.0219(4) Uani 1 1 d . . . . .
H22 H 0.130442 0.668939 0.305562 0.026 Uiso 1 1 calc R U . . .
C23 C 0.0747(3) 0.61543(12) 0.37942(10) 0.0314(5) Uani 1 1 d . . . . .
H23A H 0.023213 0.572252 0.386564 0.047 Uiso 1 1 calc R U . . .
H23B H 0.020144 0.655593 0.391565 0.047 Uiso 1 1 calc R U . . .
H23C H 0.170130 0.614672 0.402850 0.047 Uiso 1 1 calc R U . . .
C24 C -0.0559(2) 0.61582(12) 0.27494(10) 0.0280(5) Uani 1 1 d . . . . .
H24A H -0.044905 0.622235 0.232487 0.042 Uiso 1 1 calc R U . . .
H24B H -0.119918 0.652002 0.287558 0.042 Uiso 1 1 calc R U . . .
H24C H -0.097294 0.569674 0.280780 0.042 Uiso 1 1 calc R U . . .
C25 C 0.3847(2) 0.79928(10) 0.09982(8) 0.0183(4) Uani 1 1 d . . . . .
C26 C 0.5239(2) 0.78865(11) 0.08290(9) 0.0213(4) Uani 1 1 d . . . . .
C27 C 0.5828(2) 0.84072(12) 0.04997(10) 0.0285(5) Uani 1 1 d . . . . .
H27 H 0.677139 0.834711 0.039254 0.034 Uiso 1 1 calc R U . . .
C28 C 0.5076(3) 0.90069(12) 0.03256(11) 0.0335(5) Uani 1 1 d . . . . .
H28 H 0.549706 0.935279 0.009895 0.040 Uiso 1 1 calc R U . . .
C29 C 0.3707(3) 0.91023(11) 0.04824(10) 0.0309(5) Uani 1 1 d . . . . .
H29 H 0.318569 0.951263 0.035597 0.037 Uiso 1 1 calc R U . . .
C30 C 0.3078(2) 0.86065(11) 0.08231(9) 0.0232(4) Uani 1 1 d . . . . .
C31 C 0.6037(2) 0.72072(12) 0.09710(9) 0.0267(5) Uani 1 1 d . . . . .
H31 H 0.573995 0.702411 0.135406 0.032 Uiso 1 1 calc R U . . .
C32 C 0.7679(3) 0.72897(16) 0.10611(13) 0.0462(7) Uani 1 1 d . . . . .
H32A H 0.802188 0.738707 0.067466 0.069 Uiso 1 1 calc R U . . .
H32B H 0.812083 0.685759 0.122889 0.069 Uiso 1 1 calc R U . . .
H32C H 0.794251 0.767732 0.133737 0.069 Uiso 1 1 calc R U . . .
C33 C 0.5593(3) 0.66684(12) 0.04841(11) 0.0333(5) Uani 1 1 d . . . . .
H33A H 0.454872 0.659841 0.044839 0.050 Uiso 1 1 calc R U . . .
H33B H 0.608265 0.622506 0.058988 0.050 Uiso 1 1 calc R U . . .
H33C H 0.586320 0.683536 0.010101 0.050 Uiso 1 1 calc R U . . .
C34 C 0.1620(2) 0.87638(12) 0.10267(10) 0.0290(5) Uani 1 1 d . . . . .
H34 H 0.132323 0.834629 0.124923 0.035 Uiso 1 1 calc R U . . .
C35 C 0.1748(3) 0.93810(13) 0.14591(11) 0.0391(6) Uani 1 1 d . . . . .
H35A H 0.254628 0.929914 0.177592 0.059 Uiso 1 1 calc R U . . .
H35B H 0.084950 0.943169 0.163824 0.059 Uiso 1 1 calc R U . . .
H35C H 0.193097 0.980857 0.124104 0.059 Uiso 1 1 calc R U . . .
C36 C 0.0440(3) 0.89047(15) 0.05050(12) 0.0429(6) Uani 1 1 d . . . . .
H36A H 0.068770 0.932225 0.028723 0.064 Uiso 1 1 calc R U . . .
H36B H -0.048148 0.897884 0.066170 0.064 Uiso 1 1 calc R U . . .
H36C H 0.035854 0.850310 0.023281 0.064 Uiso 1 1 calc R U . . .
N3 N 0.19905(17) 0.79442(9) 0.25083(7) 0.0195(3) Uani 1 1 d . . . . .
C37 C 0.2353(2) 0.85080(11) 0.28426(9) 0.0245(4) Uani 1 1 d . . . . .
H37 H 0.334388 0.860073 0.296140 0.029 Uiso 1 1 calc R U . . .
C38 C 0.1339(2) 0.89614(12) 0.30219(10) 0.0291(5) Uani 1 1 d . . . . .
H38 H 0.162902 0.935802 0.326031 0.035 Uiso 1 1 calc R U . . .
C39 C -0.0104(2) 0.88291(12) 0.28490(10) 0.0281(5) Uani 1 1 d . . . . .
H39 H -0.082062 0.913407 0.296571 0.034 Uiso 1 1 calc R U . . .
C40 C -0.0486(2) 0.82461(12) 0.25036(10) 0.0276(5) Uani 1 1 d . . . . .
H40 H -0.147117 0.814193 0.238152 0.033 Uiso 1 1 calc R U . . .
C41 C 0.0587(2) 0.78167(11) 0.23387(9) 0.0226(4) Uani 1 1 d . . . . .
H41 H 0.032439 0.741867 0.209777 0.027 Uiso 1 1 calc R U . . .
P2 P 0.56058(5) 0.70879(3) 0.35216(2) 0.02323(12) Uani 1 1 d . . . . .
C42 C 0.5713(3) 0.61467(12) 0.35488(11) 0.0334(5) Uani 1 1 d . . . . .
H42A H 0.659442 0.599304 0.339211 0.050 Uiso 1 1 calc R U . . .
H42B H 0.487380 0.594673 0.330466 0.050 Uiso 1 1 calc R U . . .
H42C H 0.573059 0.598947 0.396445 0.050 Uiso 1 1 calc R U . . .
C43 C 0.7156(2) 0.73769(15) 0.40174(10) 0.0381(6) Uani 1 1 d . . . . .
H43A H 0.720441 0.712155 0.439709 0.057 Uiso 1 1 calc R U . . .
H43B H 0.707357 0.787838 0.409341 0.057 Uiso 1 1 calc R U . . .
H43C H 0.803246 0.728768 0.383085 0.057 Uiso 1 1 calc R U . . .
C44 C 0.4099(2) 0.72891(14) 0.39263(10) 0.0343(5) Uani 1 1 d . . . . .
H44A H 0.422309 0.705011 0.431457 0.051 Uiso 1 1 calc R U . . .
H44B H 0.320389 0.713172 0.369336 0.051 Uiso 1 1 calc R U . . .
H44C H 0.405489 0.779455 0.399010 0.051 Uiso 1 1 calc R U . . .

loop_
_atom_site_aniso_label
_atom_site_aniso_U_11
_atom_site_aniso_U_22
_atom_site_aniso_U_33
_atom_site_aniso_U_23
_atom_site_aniso_U_13
_atom_site_aniso_U_12
Ga1 0.01484(11) 0.01647(12) 0.01781(12) -0.00088(9) 0.00309(8) -0.00045(9)
P1 0.0156(2) 0.0295(3) 0.0245(3) -0.0006(2) 0.00326(19) -0.0047(2)
N1 0.0169(7) 0.0162(8) 0.0170(8) 0.0008(6) 0.0016(6) -0.0009(6)
N2 0.0175(8) 0.0182(8) 0.0185(8) 0.0011(6) 0.0034(6) -0.0024(6)
C1 0.0166(9) 0.0175(9) 0.0181(9) 0.0008(7) 0.0035(7) 0.0015(7)
C2 0.0161(9) 0.0166(9) 0.0187(9) 0.0004(7) 0.0038(7) 0.0013(7)
C3 0.0160(9) 0.0174(9) 0.0211(9) 0.0001(7) 0.0037(7) 0.0039(7)
C4 0.0166(9) 0.0178(9) 0.0178(9) 0.0000(7) 0.0032(7) 0.0033(7)
C5 0.0152(8) 0.0164(9) 0.0203(9) -0.0003(7) 0.0032(7) 0.0033(7)
C6 0.0225(10) 0.0194(10) 0.0199(9) 0.0001(8) 0.0047(8) -0.0002(8)
C7 0.0210(10) 0.0219(10) 0.0271(11) -0.0033(8) 0.0042(8) -0.0040(8)
C8 0.0196(9) 0.0248(10) 0.0243(10) -0.0053(8) 0.0000(8) -0.0001(8)
C9 0.0191(9) 0.0217(10) 0.0187(9) -0.0016(8) 0.0027(7) 0.0052(8)
C10 0.0268(10) 0.0264(11) 0.0196(10) -0.0017(8) -0.0025(8) 0.0050(9)
C11 0.0320(11) 0.0273(11) 0.0176(10) 0.0043(8) 0.0040(8) 0.0047(9)
C12 0.0237(10) 0.0212(10) 0.0207(10) 0.0022(8) 0.0045(8) 0.0014(8)
C13 0.0155(9) 0.0172(9) 0.0174(9) 0.0006(7) -0.0010(7) -0.0025(7)
C14 0.0184(9) 0.0214(10) 0.0199(9) -0.0004(8) -0.0001(7) 0.0012(8)
C15 0.0256(10) 0.0217(10) 0.0313(11) -0.0006(9) 0.0013(9) 0.0041(8)
C16 0.0308(11) 0.0216(10) 0.0316(12) 0.0105(9) 0.0010(9) 0.0003(9)
C17 0.0259(10) 0.0273(11) 0.0221(10) 0.0066(8) 0.0035(8) -0.0031(9)
C18 0.0173(9) 0.0196(10) 0.0206(9) 0.0013(7) 0.0016(7) -0.0039(7)
C19 0.0234(10) 0.0270(11) 0.0233(10) 0.0008(8) 0.0048(8) 0.0080(8)
C20 0.0246(11) 0.0416(13) 0.0314(12) 0.0020(10) 0.0081(9) 0.0048(10)
C21 0.0510(16) 0.0575(18) 0.0283(13) -0.0137(12) 0.0057(11) 0.0002(14)
C22 0.0221(10) 0.0221(10) 0.0224(10) -0.0005(8) 0.0063(8) -0.0038(8)
C23 0.0382(13) 0.0325(12) 0.0251(11) -0.0009(9) 0.0107(9) -0.0048(10)
C24 0.0221(10) 0.0311(12) 0.0321(12) -0.0024(9) 0.0086(9) -0.0005(9)
C25 0.0198(9) 0.0175(9) 0.0183(9) -0.0002(7) 0.0056(7) -0.0026(7)
C26 0.0199(9) 0.0271(11) 0.0174(9) -0.0025(8) 0.0046(7) -0.0014(8)
C27 0.0253(10) 0.0344(12) 0.0278(11) -0.0026(9) 0.0117(9) -0.0066(9)
C28 0.0429(13) 0.0269(12) 0.0344(12) 0.0028(10) 0.0189(10) -0.0095(10)
C29 0.0416(13) 0.0196(10) 0.0338(12) 0.0050(9) 0.0141(10) 0.0016(9)
C30 0.0264(10) 0.0192(10) 0.0252(10) 0.0015(8) 0.0082(8) 0.0016(8)
C31 0.0238(10) 0.0348(12) 0.0229(10) 0.0031(9) 0.0080(8) 0.0082(9)
C32 0.0267(12) 0.0600(18) 0.0505(16) -0.0078(14) -0.0009(11) 0.0129(12)
C33 0.0347(12) 0.0285(12) 0.0377(13) 0.0011(10) 0.0083(10) 0.0072(10)
C34 0.0287(11) 0.0252(11) 0.0353(12) 0.0070(9) 0.0128(9) 0.0077(9)
C35 0.0450(14) 0.0372(14) 0.0382(13) -0.0015(11) 0.0169(11) 0.0113(11)
C36 0.0357(13) 0.0452(15) 0.0480(15) 0.0018(12) 0.0058(11) 0.0130(12)
N3 0.0179(8) 0.0184(8) 0.0229(8) -0.0009(6) 0.0050(6) -0.0003(6)
C37 0.0213(10) 0.0235(10) 0.0291(11) -0.0055(8) 0.0047(8) -0.0011(8)
C38 0.0316(11) 0.0262(11) 0.0299(11) -0.0083(9) 0.0051(9) 0.0037(9)
C39 0.0274(11) 0.0291(12) 0.0298(11) -0.0022(9) 0.0107(9) 0.0081(9)
C40 0.0183(10) 0.0313(12) 0.0339(12) 0.0006(9) 0.0058(8) 0.0009(9)
C41 0.0196(9) 0.0212(10) 0.0275(10) -0.0019(8) 0.0045(8) -0.0009(8)
P2 0.0157(2) 0.0328(3) 0.0211(2) -0.0037(2) 0.00185(18) -0.0015(2)
C42 0.0331(12) 0.0360(13) 0.0303(12) 0.0024(10) 0.0012(9) 0.0008(10)
C43 0.0249(11) 0.0589(17) 0.0291(12) -0.0085(11) -0.0019(9) -0.0063(11)
C44 0.0229(10) 0.0524(15) 0.0286(11) -0.0010(11) 0.0071(9) 0.0009(11)

loop_
_atom_type_symbol
_atom_type_description
_atom_type_scat_dispersion_real
_atom_type_scat_dispersion_imag
_atom_type_scat_source
C C 0.0181 0.0091 'International Tables Vol C Tables 4.2.6.8 and 6.1.1.4'
H H 0.0000 0.0000 'International Tables Vol C Tables 4.2.6.8 and 6.1.1.4'
N N 0.0311 0.0180 'International Tables Vol C Tables 4.2.6.8 and 6.1.1.4'
P P 0.2955 0.4335 'International Tables Vol C Tables 4.2.6.8 and 6.1.1.4'
Ga Ga -1.2846 0.7763 'International Tables Vol C Tables 4.2.6.8 and 6.1.1.4'

loop_
_geom_angle_atom_site_label_1
_geom_angle_atom_site_label_2
_geom_angle_atom_site_label_3
_geom_angle
_geom_angle_site_symmetry_1
_geom_angle_site_symmetry_3
_geom_angle_publ_flag
N2 Ga1 N1 90.71(7) . . ?
N2 Ga1 N3 100.30(7) . . ?
N1 Ga1 N3 96.72(6) . . ?
N2 Ga1 P1 117.58(5) . . ?
N1 Ga1 P1 137.18(5) . . ?
N3 Ga1 P1 107.86(5) . . ?
P2 P1 Ga1 100.89(3) . . ?
C1 N1 C13 119.70(15) . . ?
C1 N1 Ga1 104.88(12) . . ?
C13 N1 Ga1 126.50(12) . . ?
C2 N2 C25 121.80(16) . . ?
C2 N2 Ga1 106.05(12) . . ?
C25 N2 Ga1 132.14(13) . . ?
C2 C1 N1 119.14(17) . . ?
C2 C1 C5 109.14(16) . . ?
N1 C1 C5 131.58(17) . . ?
C1 C2 N2 118.81(17) . . ?
C1 C2 C3 109.14(17) . . ?
N2 C2 C3 132.04(17) . . ?
C12 C3 C4 117.82(18) . . ?
C12 C3 C2 136.82(18) . . ?
C4 C3 C2 105.32(16) . . ?
C9 C4 C3 124.57(18) . . ?
C9 C4 C5 124.65(18) . . ?
C3 C4 C5 110.78(17) . . ?
C6 C5 C4 117.26(17) . . ?
C6 C5 C1 137.19(18) . . ?
C4 C5 C1 105.54(16) . . ?
C5 C6 C7 119.01(18) . . ?
C5 C6 H6 120.5 . . ?
C7 C6 H6 120.5 . . ?
C8 C7 C6 122.84(19) . . ?
C8 C7 H7 118.6 . . ?
C6 C7 H7 118.6 . . ?
C7 C8 C9 119.69(18) . . ?
C7 C8 H8 120.2 . . ?
C9 C8 H8 120.2 . . ?
C4 C9 C10 116.26(18) . . ?
C4 C9 C8 116.50(18) . . ?
C10 C9 C8 127.23(18) . . ?
C11 C10 C9 119.98(19) . . ?
C11 C10 H10 120.0 . . ?
C9 C10 H10 120.0 . . ?
C10 C11 C12 122.66(19) . . ?
C10 C11 H11 118.7 . . ?
C12 C11 H11 118.7 . . ?
C3 C12 C11 118.59(19) . . ?
C3 C12 H12 120.7 . . ?
C11 C12 H12 120.7 . . ?
C14 C13 C18 119.40(18) . . ?
C14 C13 N1 121.39(17) . . ?
C18 C13 N1 119.10(17) . . ?
C15 C14 C13 119.28(18) . . ?
C15 C14 C19 118.16(18) . . ?
C13 C14 C19 122.44(18) . . ?
C16 C15 C14 121.4(2) . . ?
C16 C15 H15 119.3 . . ?
C14 C15 H15 119.3 . . ?
C15 C16 C17 119.40(19) . . ?
C15 C16 H16 120.3 . . ?
C17 C16 H16 120.3 . . ?
C16 C17 C18 121.59(19) . . ?
C16 C17 H17 119.2 . . ?
C18 C17 H17 119.2 . . ?
C17 C18 C13 118.94(18) . . ?
C17 C18 C22 120.78(18) . . ?
C13 C18 C22 120.27(17) . . ?
C14 C19 C21 111.56(19) . . ?
C14 C19 C20 110.10(17) . . ?
C21 C19 C20 110.92(19) . . ?
C14 C19 H19 108.0 . . ?
C21 C19 H19 108.0 . . ?
C20 C19 H19 108.0 . . ?
C19 C20 H20A 109.5 . . ?
C19 C20 H20B 109.5 . . ?
H20A C20 H20B 109.5 . . ?
C19 C20 H20C 109.5 . . ?
H20A C20 H20C 109.5 . . ?
H20B C20 H20C 109.5 . . ?
C19 C21 H21A 109.5 . . ?
C19 C21 H21B 109.5 . . ?
H21A C21 H21B 109.5 . . ?
C19 C21 H21C 109.5 . . ?
H21A C21 H21C 109.5 . . ?
H21B C21 H21C 109.5 . . ?
C18 C22 C24 110.62(17) . . ?
C18 C22 C23 113.58(18) . . ?
C24 C22 C23 110.01(17) . . ?
C18 C22 H22 107.5 . . ?
C24 C22 H22 107.5 . . ?
C23 C22 H22 107.5 . . ?
C22 C23 H23A 109.5 . . ?
C22 C23 H23B 109.5 . . ?
H23A C23 H23B 109.5 . . ?
C22 C23 H23C 109.5 . . ?
H23A C23 H23C 109.5 . . ?
H23B C23 H23C 109.5 . . ?
C22 C24 H24A 109.5 . . ?
C22 C24 H24B 109.5 . . ?
H24A C24 H24B 109.5 . . ?
C22 C24 H24C 109.5 . . ?
H24A C24 H24C 109.5 . . ?
H24B C24 H24C 109.5 . . ?
C30 C25 C26 120.01(18) . . ?
C30 C25 N2 120.59(17) . . ?
C26 C25 N2 119.39(17) . . ?
C27 C26 C25 118.39(19) . . ?
C27 C26 C31 120.64(18) . . ?
C25 C26 C31 120.88(18) . . ?
C28 C27 C26 121.7(2) . . ?
C28 C27 H27 119.1 . . ?
C26 C27 H27 119.1 . . ?
C27 C28 C29 119.7(2) . . ?
C27 C28 H28 120.2 . . ?
C29 C28 H28 120.2 . . ?
C28 C29 C30 121.1(2) . . ?
C28 C29 H29 119.5 . . ?
C30 C29 H29 119.5 . . ?
C29 C30 C25 119.10(19) . . ?
C29 C30 C34 118.97(19) . . ?
C25 C30 C34 121.82(18) . . ?
C26 C31 C33 110.21(17) . . ?
C26 C31 C32 113.6(2) . . ?
C33 C31 C32 110.24(19) . . ?
C26 C31 H31 107.5 . . ?
C33 C31 H31 107.5 . . ?
C32 C31 H31 107.5 . . ?
C31 C32 H32A 109.5 . . ?
C31 C32 H32B 109.5 . . ?
H32A C32 H32B 109.5 . . ?
C31 C32 H32C 109.5 . . ?
H32A C32 H32C 109.5 . . ?
H32B C32 H32C 109.5 . . ?
C31 C33 H33A 109.5 . . ?
C31 C33 H33B 109.5 . . ?
H33A C33 H33B 109.5 . . ?
C31 C33 H33C 109.5 . . ?
H33A C33 H33C 109.5 . . ?
H33B C33 H33C 109.5 . . ?
C30 C34 C35 109.93(19) . . ?
C30 C34 C36 113.18(19) . . ?
C35 C34 C36 110.2(2) . . ?
C30 C34 H34 107.8 . . ?
C35 C34 H34 107.8 . . ?
C36 C34 H34 107.8 . . ?
C34 C35 H35A 109.5 . . ?
C34 C35 H35B 109.5 . . ?
H35A C35 H35B 109.5 . . ?
C34 C35 H35C 109.5 . . ?
H35A C35 H35C 109.5 . . ?
H35B C35 H35C 109.5 . . ?
C34 C36 H36A 109.5 . . ?
C34 C36 H36B 109.5 . . ?
H36A C36 H36B 109.5 . . ?
C34 C36 H36C 109.5 . . ?
H36A C36 H36C 109.5 . . ?
H36B C36 H36C 109.5 . . ?
C37 N3 C41 118.61(17) . . ?
C37 N3 Ga1 121.79(13) . . ?
C41 N3 Ga1 119.50(13) . . ?
N3 C37 C38 122.40(19) . . ?
N3 C37 H37 118.8 . . ?
C38 C37 H37 118.8 . . ?
C37 C38 C39 119.0(2) . . ?
C37 C38 H38 120.5 . . ?
C39 C38 H38 120.5 . . ?
C38 C39 C40 118.94(19) . . ?
C38 C39 H39 120.5 . . ?
C40 C39 H39 120.5 . . ?
C39 C40 C41 118.92(19) . . ?
C39 C40 H40 120.5 . . ?
C41 C40 H40 120.5 . . ?
N3 C41 C40 122.15(19) . . ?
N3 C41 H41 118.9 . . ?
C40 C41 H41 118.9 . . ?
C42 P2 C43 104.34(12) . . ?
C42 P2 C44 103.83(12) . . ?
C43 P2 C44 103.93(11) . . ?
C42 P2 P1 117.95(8) . . ?
C43 P2 P1 106.45(9) . . ?
C44 P2 P1 118.65(9) . . ?
P2 C42 H42A 109.5 . . ?
P2 C42 H42B 109.5 . . ?
H42A C42 H42B 109.5 . . ?
P2 C42 H42C 109.5 . . ?
H42A C42 H42C 109.5 . . ?
H42B C42 H42C 109.5 . . ?
P2 C43 H43A 109.5 . . ?
P2 C43 H43B 109.5 . . ?
H43A C43 H43B 109.5 . . ?
P2 C43 H43C 109.5 . . ?
H43A C43 H43C 109.5 . . ?
H43B C43 H43C 109.5 . . ?
P2 C44 H44A 109.5 . . ?
P2 C44 H44B 109.5 . . ?
H44A C44 H44B 109.5 . . ?
P2 C44 H44C 109.5 . . ?
H44A C44 H44C 109.5 . . ?
H44B C44 H44C 109.5 . . ?

loop_
_geom_bond_atom_site_label_1
_geom_bond_atom_site_label_2
_geom_bond_distance
_geom_bond_site_symmetry_2
_geom_bond_publ_flag
Ga1 N2 1.9178(16) . ?
Ga1 N1 1.9238(16) . ?
Ga1 N3 2.1153(16) . ?
Ga1 P1 2.2649(6) . ?
P1 P2 2.0836(8) . ?
N1 C1 1.407(2) . ?
N1 C13 1.429(2) . ?
N2 C2 1.383(2) . ?
N2 C25 1.425(2) . ?
C1 C2 1.381(3) . ?
C1 C5 1.462(3) . ?
C2 C3 1.471(3) . ?
C3 C12 1.377(3) . ?
C3 C4 1.420(3) . ?
C4 C9 1.383(3) . ?
C4 C5 1.427(3) . ?
C5 C6 1.374(3) . ?
C6 C7 1.427(3) . ?
C6 H6 0.9500 . ?
C7 C8 1.363(3) . ?
C7 H7 0.9500 . ?
C8 C9 1.427(3) . ?
C8 H8 0.9500 . ?
C9 C10 1.425(3) . ?
C10 C11 1.369(3) . ?
C10 H10 0.9500 . ?
C11 C12 1.424(3) . ?
C11 H11 0.9500 . ?
C12 H12 0.9500 . ?
C13 C14 1.410(3) . ?
C13 C18 1.419(3) . ?
C14 C15 1.399(3) . ?
C14 C19 1.524(3) . ?
C15 C16 1.380(3) . ?
C15 H15 0.9500 . ?
C16 C17 1.383(3) . ?
C16 H16 0.9500 . ?
C17 C18 1.395(3) . ?
C17 H17 0.9500 . ?
C18 C22 1.520(3) . ?
C19 C21 1.528(3) . ?
C19 C20 1.531(3) . ?
C19 H19 1.0000 . ?
C20 H20A 0.9800 . ?
C20 H20B 0.9800 . ?
C20 H20C 0.9800 . ?
C21 H21A 0.9800 . ?
C21 H21B 0.9800 . ?
C21 H21C 0.9800 . ?
C22 C24 1.529(3) . ?
C22 C23 1.538(3) . ?
C22 H22 1.0000 . ?
C23 H23A 0.9800 . ?
C23 H23B 0.9800 . ?
C23 H23C 0.9800 . ?
C24 H24A 0.9800 . ?
C24 H24B 0.9800 . ?
C24 H24C 0.9800 . ?
C25 C30 1.409(3) . ?
C25 C26 1.415(3) . ?
C26 C27 1.395(3) . ?
C26 C31 1.514(3) . ?
C27 C28 1.378(3) . ?
C27 H27 0.9500 . ?
C28 C29 1.381(3) . ?
C28 H28 0.9500 . ?
C29 C30 1.394(3) . ?
C29 H29 0.9500 . ?
C30 C34 1.521(3) . ?
C31 C33 1.525(3) . ?
C31 C32 1.533(3) . ?
C31 H31 1.0000 . ?
C32 H32A 0.9800 . ?
C32 H32B 0.9800 . ?
C32 H32C 0.9800 . ?
C33 H33A 0.9800 . ?
C33 H33B 0.9800 . ?
C33 H33C 0.9800 . ?
C34 C35 1.526(3) . ?
C34 C36 1.534(3) . ?
C34 H34 1.0000 . ?
C35 H35A 0.9800 . ?
C35 H35B 0.9800 . ?
C35 H35C 0.9800 . ?
C36 H36A 0.9800 . ?
C36 H36B 0.9800 . ?
C36 H36C 0.9800 . ?
N3 C37 1.336(3) . ?
N3 C41 1.344(2) . ?
C37 C38 1.382(3) . ?
C37 H37 0.9500 . ?
C38 C39 1.382(3) . ?
C38 H38 0.9500 . ?
C39 C40 1.382(3) . ?
C39 H39 0.9500 . ?
C40 C41 1.383(3) . ?
C40 H40 0.9500 . ?
C41 H41 0.9500 . ?
P2 C42 1.806(2) . ?
P2 C43 1.806(2) . ?
P2 C44 1.809(2) . ?
C42 H42A 0.9800 . ?
C42 H42B 0.9800 . ?
C42 H42C 0.9800 . ?
C43 H43A 0.9800 . ?
C43 H43B 0.9800 . ?
C43 H43C 0.9800 . ?
C44 H44A 0.9800 . ?
C44 H44B 0.9800 . ?
C44 H44C 0.9800 . ?
